data_7117865
loop_
_publ_author_name
'Baikie, T.'
'Rooms, J.F.'
'Dixon, E.L.'
'Young, N.A.'
'Francesconi, M.G.'

_publ_section_title
;
 Ba2-x Srx Pd O2 F2 (0 <= x <= 1.5): the first palladium - oxide -
 fluorides
;
_journal_name_full 'Chemical Communications'
_journal_page_first 1580
_journal_page_last 1581
_journal_volume 2003
_journal_year 2003
_chemical_formula_sum 'Ba2 F2 O2 Pd'
_chemical_name_systematic 'Ba2 Pd O2 F2'
_space_group_IT_number 139
_symmetry_space_group_name_Hall '-I 4 2'
_symmetry_space_group_name_H-M 'I 4/m m m'
_cell_angle_alpha 90
_cell_angle_beta 90
_cell_angle_gamma 90
_cell_formula_units_Z 2
_cell_length_a 4.1398
_cell_length_b 4.1398
_cell_length_c 14.0459
_cell_volume 240.718
_citation_journal_id_ASTM CHCOFS
_cod_data_source_file Baikie_CHCOFS_2003_678.cif
_cod_data_source_block Ba2F2O2Pd1
_cod_original_cell_volume 240.7179
_cod_original_formula_sum 'Ba2 F2 O2 Pd1'
_cod_database_code 7117865

loop_
_symmetry_equiv_pos_as_xyz
x,y,z
-y,x,z
-x,-y,z
y,-x,z
x,-y,-z
y,x,-z
-x,y,-z
-y,-x,-z
-x,-y,-z
y,-x,-z
x,y,-z
-y,x,-z
-x,y,z
-y,-x,z
x,-y,z
y,x,z
x+1/2,y+1/2,z+1/2
-y+1/2,x+1/2,z+1/2
-x+1/2,-y+1/2,z+1/2
y+1/2,-x+1/2,z+1/2
x+1/2,-y+1/2,-z+1/2
y+1/2,x+1/2,-z+1/2
-x+1/2,y+1/2,-z+1/2
-y+1/2,-x+1/2,-z+1/2
-x+1/2,-y+1/2,-z+1/2
y+1/2,-x+1/2,-z+1/2
x+1/2,y+1/2,-z+1/2
-y+1/2,x+1/2,-z+1/2
-x+1/2,y+1/2,z+1/2
-y+1/2,-x+1/2,z+1/2
x+1/2,-y+1/2,z+1/2
y+1/2,x+1/2,z+1/2

loop_
_atom_site_label
_atom_site_type_symbol
_atom_site_fract_x
_atom_site_fract_y
_atom_site_fract_z
_atom_site_occupancy
_atom_site_U_iso_or_equiv
F1 F-1 0 0.5 0.25 1 0.0
Ba1 Ba+2 0 0 0.3652 1 0.0
O1 O-2 0 0.5 0 1 0.0
Pd1 Pd+2 0 0 0 1 0.0
